data_9005574
loop_
_publ_author_name
'Chopin, C.'
'Goffe, B.'
'Ungaretti, L.'
'Oberti, R.'

_publ_section_title
;Magnesiostaurolite and zincostaurolite: mineral description with a
 petrogenetic and crystal-chemical update
;
_journal_name_full 'European Journal of Mineralogy'
_journal_page_first 167
_journal_page_last 176
_journal_paper_doi 10.1127/0935-1221/2003/0015-0167
_journal_volume 15
_journal_year 2003
_chemical_formula_sum 'Al4.483 Fe0.082 H0.918 Li0.127 Mg0.047 O12 Si2 Ti0.005 Zn0.613'
_chemical_name_mineral Zincostaurolite
_space_group_IT_number 12
_symmetry_space_group_name_Hall '-C 2y'
_symmetry_space_group_name_H-M 'C 1 2/m 1'
_cell_angle_alpha 90
_cell_angle_beta 90.00
_cell_angle_gamma 90
_cell_formula_units_Z 4
_cell_length_a 7.853
_cell_length_b 16.534
_cell_length_c 5.639
_cell_volume 732.176
_database_code_amcsd 0006962
_exptl_crystal_density_diffrn 3.783
_cod_original_formula_sum 'Al4.483 Ti.005 Mg.047 Fe.082 Si2 Zn.613 Li.127 O12 H.918'
_cod_database_code 9005574

loop_
_space_group_symop_operation_xyz
x,y,z
1/2+x,1/2+y,z
x,-y,z
1/2+x,1/2-y,z
-x,y,-z
1/2-x,1/2+y,-z
-x,-y,-z
1/2-x,1/2-y,-z

loop_
_atom_site_aniso_label
_atom_site_aniso_U_11
_atom_site_aniso_U_22
_atom_site_aniso_U_33
_atom_site_aniso_U_12
_atom_site_aniso_U_13
_atom_site_aniso_U_23
AlM1A 0.00562 0.00692 0.00660 0.00000 0.00112 0.00000
AlM1B 0.00562 0.00831 0.00709 0.00000 0.00112 0.00000
AlM2 0.00531 0.00831 0.00967 -0.00066 0.00090 0.00000
TiM2 0.00531 0.00831 0.00967 -0.00066 0.00090 0.00000
AlM3A 0.00344 0.00692 0.00805 0.00000 0.00269 0.00000
MgM3A 0.00344 0.00692 0.00805 0.00000 0.00269 0.00000
AlM3B 0.00375 0.00554 0.00548 0.00000 -0.00022 0.00000
MgM3B 0.00375 0.00554 0.00548 0.00000 -0.00022 0.00000
SiT1 0.00375 0.00554 0.00660 0.00000 0.00090 0.00000
ZnT2 0.01000 0.00692 0.02207 0.00000 0.00090 0.00000
LiT2 0.01000 0.00692 0.02207 0.00000 0.00090 0.00000
FeT2 0.01000 0.00692 0.02207 0.00000 0.00090 0.00000
O-H1A 0.00844 0.00692 0.01208 0.00000 0.00314 0.00000
O1A 0.00844 0.00692 0.01208 0.00000 0.00314 0.00000
O-H1B 0.00844 0.00692 0.01095 0.00000 -0.00045 0.00000
O1B 0.00844 0.00692 0.01095 0.00000 -0.00045 0.00000
O2A 0.00562 0.00831 0.00644 0.00000 0.00090 -0.00094
O2B 0.00594 0.00831 0.00725 0.00000 0.00067 0.00047
O3 0.00437 0.00831 0.01450 -0.00066 0.00090 0.00000
O4 0.00562 0.00692 0.00693 0.00132 0.00179 0.00000
O5 0.00437 0.00831 0.00725 0.00000 0.00135 0.00000

loop_
_atom_site_label
_atom_site_fract_x
_atom_site_fract_y
_atom_site_fract_z
_atom_site_occupancy
_atom_site_U_iso_or_equiv
AlM1A 0.50000 0.17360 0.00000 1.00000 0.00646
AlM1B 0.50000 0.17360 0.50000 1.00000 0.00684
AlM2 0.26330 0.41040 0.25020 0.99750 0.00785
TiM2 0.26330 0.41040 0.25020 0.00250 0.00785
AlM3A 0.00000 0.00000 0.00000 0.48750 0.00608
MgM3A 0.00000 0.00000 0.00000 0.02250 0.00608
AlM3B 0.00000 0.00000 0.50000 0.48750 0.00494
MgM3B 0.00000 0.00000 0.50000 0.02250 0.00494
FeM4A 0.50000 0.00000 0.00000 0.03250 0.00608
MgM4A 0.50000 0.00000 0.00000 0.02500 0.00608
FeM4B 0.50000 0.00000 0.50000 0.03250 0.01216
MgM4B 0.50000 0.00000 0.50000 0.02500 0.01216
SiT1 0.13410 0.16650 0.25000 1.00000 0.00545
ZnT2 0.38910 0.00000 0.24960 0.61250 0.01317
LiT2 0.38910 0.00000 0.24960 0.12750 0.01317
FeT2 0.38910 0.00000 0.24960 0.05000 0.01317
O-H1A 0.23370 0.00000 0.96700 0.45875 0.00899
O1A 0.23370 0.00000 0.96700 0.54125 0.00899
O-H1B 0.23420 0.00000 0.53210 0.45875 0.00861
O1B 0.23420 0.00000 0.53210 0.54125 0.00861
O2A 0.25510 0.16160 0.01530 1.00000 0.00671
O2B 0.25520 0.16170 0.48480 1.00000 0.00697
O3 0.00180 0.08900 0.24930 1.00000 0.00887
O4 0.02140 0.24980 0.25000 1.00000 0.00633
O5 0.52710 0.09880 0.25020 1.00000 0.00659

loop_
_cod_changelog_entry_id
_cod_changelog_entry_author
_cod_changelog_entry_date
_cod_changelog_entry_text
1
;cod-tools version 3.10.1
Id: cif_fix_AMCSD_aniso_labels 10200 2024-08-01 14:09:44Z saulius
;
2024-08-02T12:20:59+03:00
;Changed the following '_atom_site_aniso_label' values:
'OH1A' -> 'O-H1A'
'OH1B' -> 'O-H1B'
;

loop_
_cod_related_entry_id
_cod_related_entry_database
_cod_related_entry_code
1 AMCSD 0006962
